data_2101017
loop_
_publ_author_name
'Steiner, T.'
'Hinrichs, W.'
'Saenger, W.'
'Gigg, R.'

_publ_section_title
;`Jumping crystals': X-ray structures of the three crystalline phases of
 (+-)-3,4-di-<i>O</i>-acetyl-1,2,5,6-tetra-<i>O</i>-benzyl-<i>myo</i>-inositol
;
_journal_issue 4
_journal_name_full 'Acta Crystallographica Section B'
_journal_page_first 708
_journal_page_last 718
_journal_paper_doi 10.1107/S0108768193000795
_journal_volume 49
_journal_year 1993
_chemical_formula_sum 'C38 H40 O8'
_chemical_formula_weight 624.7
_symmetry_cell_setting monoclinic
_symmetry_space_group_name_Hall '-P 2ybc'
_symmetry_space_group_name_H-M 'P 1 21/c 1'
_cell_angle_alpha 90
_cell_angle_beta 102.73(3)
_cell_angle_gamma 90
_cell_formula_units_Z 4
_cell_length_a 14.464(6)
_cell_length_b 14.923(5)
_cell_length_c 16.385(6)
_cell_volume 3450(2)
_diffrn_radiation_type Cu
_diffrn_radiation_wavelength 1.542
_cod_data_source_file sh0026.cif
_cod_data_source_block sh0026c
_cod_database_code 2101017

loop_
_atom_site_label
_atom_site_fract_x
_atom_site_fract_y
_atom_site_fract_z
_atom_site_U_iso_or_equiv
C1 .3236(7) .2470(6) .2766(6) .130(10)
C2 .3698(7) .3346(6) .3166(6) .130(10)
C3 .4564(7) .3098(6) .3787(6) .130(10)
C4 .4311(7) .2543(6) .4505(6) .120(10)
C5 .3790(7) .1704(6) .4144(6) .120(10)
C6 .2923(7) .1903(6) .3452(6) .130(10)
O1 .2389(5) .2639(4) .2131(4) .141(8)
O2 .3075(5) .3829(4) .3558(4) .138(8)
O3 .5020(5) .3905(4) .4167(4) .143(8)
O4 .5199(5) .2264(4) .5035(5) .137(8)
O5 .3494(5) .1294(4) .4832(4) .145(8)
O6 .2608(5) .1047(4) .3082(4) .141(8)
C11 .1760(10) .2750(10) .0693(9) .180(10)
C21 .1430(10) .2145(9) .0067(9) .200(10)
C31 .0610(10) .2330(10) -.0543(9) .200(10)
C41 .0120(10) .3110(10) -.0546(8) .200(10)
C51 .0450(10) .3689(9) .0080(10) .23(2)
C61 .1250(10) .3500(10) .0673(9) .22(2)
C71 .2654(9) .2670(10) .1333(7) .230(10)
C12 .2040(10) .5077(8) .3535(8) .160(10)
C22 .1150(10) .5030(10) .3594(9) .22(2)
C32 .0760(10) .563(2) .4100(10) .27(2)
C42 .133(2) .6310(10) .4450(10) .25(2)
C52 .2250(10) .6320(10) .4460(10) .23(2)
C62 .2580(10) .5730(10) .3960(9) .200(10)
C72 .2470(10) .4443(8) .3040(7) .240(10)
C13 .5680(8) .4219(7) .3818(7) .150(10)
O13 .5939(6) .3882(5) .3255(6) .220(10)
C23 .6038(7) .5134(6) .4215(6) .180(10)
C14 .5321(9) .2396(7) .5855(7) .140(10)
O14 .4782(6) .2801(5) .6184(4) .170(10)
C24 .6223(7) .1956(7) .6324(6) .170(10)
C15 .3510(10) -.0111(7) .5559(8) .170(10)
C25 .4230(10) .0020(10) .6180(10) .24(2)
C35 .4370(10) -.0540(10) .6844(9) .27(2)
C45 .371(2) -.1210(10) .6820(10) .30(2)
C55 .291(2) -.1310(10) .623(2) .33(2)
C65 .2890(10) -.0760(10) .5552(8) .21(2)
C75 .343(2) .0389(8) .4774(9) .39(2)
C16 .1439(8) -.0086(7) .2757(7) .150(10)
C26 .1840(8) -.0544(8) .2204(8) .180(10)
C36 .1683(9) -.1463(9) .2101(8) .190(10)
C46 .1134(9) -.1883(7) .2574(8) .160(10)
C56 .0710(10) -.1447(9) .3118(8) .200(10)
C66 .0887(9) -.0525(9) .3214(7) .180(10)
C76 .1609(8) .0938(7) .2906(8) .190(10)

loop_
_geom_angle_atom_site_label_1
_geom_angle_atom_site_label_2
_geom_angle_atom_site_label_3
_geom_angle
C1 C2 C3 107.6(8)
C2 C3 C4 110.6(8)
C3 C4 C5 109.0(7)
C4 C5 C6 112.8(8)
C5 C6 C1 108.7(8)
C6 C1 C2 108.7(7)
C6 C1 O1 112.1(8)
C2 C1 O1 106.3(8)
C1 C2 O2 111.4(8)
C3 C2 O2 110.1(8)
C2 C3 O3 109.0(8)
C4 C3 O3 106.3(8)
C3 C4 O4 106.5(8)
C5 C4 O4 107.3(8)
C4 C5 O5 104.8(7)
C6 C5 O5 109.2(8)
C5 C6 O6 105.7(8)
C1 C6 O6 107.0(7)
C1 O1 C71 107.9(8)
C2 O2 C72 115.3(8)
C3 O3 C13 114.8(8)
C4 O4 C14 117.8(8)
C5 O5 C75 113.3(8)
C6 O6 C76 113.5(7)
O1 C71 C11 106.0(10)
C71 C11 C21 125(2)
C71 C11 C61 119(2)
C11 C21 C31 120(2)
C21 C31 C41 122(2)
C31 C41 C51 117.0(10)
C41 C51 C61 121(2)
C51 C61 C11 125(2)
C61 C11 C21 116(2)
O2 C72 C12 112.0(10)
C72 C12 C22 123(2)
C72 C12 C62 119(2)
C12 C22 C32 122(2)
C22 C32 C42 116(2)
C32 C42 C52 123(2)
C42 C52 C62 118(2)
C52 C62 C12 123(2)
C62 C12 C22 118.0(10)
O3 C13 C23 110.0(10)
O3 C13 O13 125.0(10)
O13 C13 C23 125.0(10)
O4 C14 C24 111.0(10)
O4 C14 O14 125.0(10)
O14 C14 C24 124.0(10)
O5 C75 C15 117.0(10)
C75 C15 C25 120(2)
C75 C15 C65 117(2)
C15 C25 C35 119(2)
C25 C35 C45 117(2)
C35 C45 C55 126(2)
C45 C55 C65 112(2)
C55 C65 C15 123(2)
C65 C15 C25 123.0(10)
O6 C76 C16 105.2(9)
C76 C16 C26 121.0(10)
C76 C16 C66 118.0(10)
C16 C26 C36 119.0(10)
C26 C36 C46 119.0(10)
C36 C46 C56 123.0(10)
C46 C56 C66 117.0(10)
C56 C66 C16 121.0(10)
C66 C16 C26 120.0(10)

loop_
_geom_bond_atom_site_label_1
_geom_bond_atom_site_label_2
_geom_bond_distance
C1 C2 1.550(10)
C2 C3 1.480(10)
C3 C4 1.550(10)
C4 C5 1.510(10)
C5 C6 1.520(10)
C6 C1 1.550(10)
C1 O1 1.443(9)
C2 O2 1.413(9)
C3 O3 1.445(9)
C4 O4 1.444(9)
C5 O5 1.429(9)
C6 O6 1.445(9)
O1 C71 1.440(10)
C71 C11 1.48(2)
C11 C21 1.38(2)
C21 C31 1.40(2)
C31 C41 1.37(2)
C41 C51 1.34(2)
C51 C61 1.37(2)
C61 C11 1.33(2)
O2 C72 1.410(10)
C72 C12 1.480(10)
C12 C22 1.31(2)
C22 C32 1.43(2)
C32 C42 1.36(2)
C42 C52 1.32(2)
C52 C62 1.36(2)
C62 C12 1.350(10)
O3 C13 1.300(10)
C13 C23 1.550(10)
C13 O13 1.180(10)
O4 C14 1.330(10)
C14 C24 1.510(10)
C14 O14 1.200(10)
O5 C75 1.360(10)
C75 C15 1.470(10)
C15 C25 1.31(2)
C25 C35 1.35(2)
C35 C45 1.38(2)
C45 C55 1.35(3)
C55 C65 1.37(2)
C65 C15 1.32(2)
O6 C76 1.420(10)
C76 C16 1.560(10)
C16 C26 1.360(10)
C26 C36 1.390(10)
C36 C46 1.380(10)
C46 C56 1.350(10)
C56 C66 1.400(10)
C66 C16 1.380(10)
